data_4332861
loop_
_publ_author_name
'Zheng, Shao-Liang'
'Gembicky, Milan'
'Messerschmidt, Marc'
'Dominiak, Paulina M.'
'Coppens, Philip'

_publ_section_title
;
 Effect of the Environment on Molecular Properties:&#x00A0; Synthesis,
 Structure, and Photoluminescence of Cu(I)
 Bis(2,9-dimethyl-1,10-phenanthroline) Nanoclusters in Eight Different
 Supramolecular Frameworks
;
_journal_issue 23
_journal_name_full 'Inorganic Chemistry'
_journal_page_first 9281
_journal_page_last 9289
_journal_paper_doi 10.1021/ic0609709
_journal_volume 45
_journal_year 2006
_chemical_formula_sum 'C57 H51 Cu N4 O3'
_chemical_formula_weight 903.56
_chemical_name_common Cu(dmp)2-THIB
_chemical_name_systematic
; 
 ? 
;
_space_group_IT_number 14
_symmetry_cell_setting monoclinic
_symmetry_space_group_name_Hall '-P 2ybc'
_symmetry_space_group_name_H-M 'P 1 21/c 1'
_atom_sites_solution_hydrogens geom
_atom_sites_solution_primary direct
_atom_sites_solution_secondary difmap
_audit_creation_method SHELXL-97
_cell_angle_alpha 90.00
_cell_angle_beta 103.5925(12)
_cell_angle_gamma 90.00
_cell_formula_units_Z 4
_cell_length_a 9.8265(4)
_cell_length_b 33.1326(14)
_cell_length_c 14.1804(6)
_cell_measurement_reflns_used 628
_cell_measurement_temperature 90(2)
_cell_measurement_theta_max 25
_cell_measurement_theta_min 2.5
_cell_volume 4487.5(3)
_computing_cell_refinement 'Bruker SMART'
_computing_data_collection 'Bruker SMART'
_computing_data_reduction 'Bruker SAINT'
_computing_molecular_graphics 'Bruker SHELXTL'
_computing_publication_material 'Bruker SHELXTL'
_computing_structure_refinement 'SHELXL-97 (Sheldrick, 1997)'
_computing_structure_solution 'SHELXS-97 (Sheldrick, 1990)'
_diffrn_ambient_temperature 90(2)
_diffrn_measured_fraction_theta_full 0.995
_diffrn_measured_fraction_theta_max 0.995
_diffrn_measurement_device_type 'CCD area detector'
_diffrn_measurement_method 'phi and omega scans'
_diffrn_radiation_monochromator graphite
_diffrn_radiation_source 'fine-focus sealed tube'
_diffrn_radiation_type MoK\a
_diffrn_radiation_wavelength 0.71073
_diffrn_reflns_av_R_equivalents 0.0298
_diffrn_reflns_av_sigmaI/netI 0.0278
_diffrn_reflns_limit_h_max 14
_diffrn_reflns_limit_h_min -13
_diffrn_reflns_limit_k_max 47
_diffrn_reflns_limit_k_min -47
_diffrn_reflns_limit_l_max 20
_diffrn_reflns_limit_l_min -20
_diffrn_reflns_number 60016
_diffrn_reflns_theta_full 30.57
_diffrn_reflns_theta_max 30.57
_diffrn_reflns_theta_min 1.60
_exptl_absorpt_coefficient_mu 0.539
_exptl_absorpt_correction_T_max 0.9684
_exptl_absorpt_correction_T_min 0.8064
_exptl_absorpt_correction_type 'empirical SADABS'
_exptl_absorpt_process_details 'Blessing, R. (1995) Acta Crystallogr., A51, 33-38'
_exptl_crystal_colour red
_exptl_crystal_density_diffrn 1.337
_exptl_crystal_density_method 'not measured'
_exptl_crystal_description needle
_exptl_crystal_F_000 1896
_exptl_crystal_size_max 0.40
_exptl_crystal_size_mid 0.06
_exptl_crystal_size_min 0.06
_refine_diff_density_max 1.610
_refine_diff_density_min -0.888
_refine_diff_density_rms 0.073
_refine_ls_extinction_method none
_refine_ls_goodness_of_fit_ref 1.089
_refine_ls_hydrogen_treatment mixed
_refine_ls_matrix_type full
_refine_ls_number_parameters 594
_refine_ls_number_reflns 13699
_refine_ls_number_restraints 0
_refine_ls_restrained_S_all 1.089
_refine_ls_R_factor_all 0.0704
_refine_ls_R_factor_gt 0.0538
_refine_ls_shift/su_max 0.001
_refine_ls_shift/su_mean 0.000
_refine_ls_structure_factor_coef Fsqd
_refine_ls_weighting_details 'calc w=1/[\s^2^(Fo^2^)+(0.0528P)^2^+5.6110P] where P=(Fo^2^+2Fc^2^)/3'
_refine_ls_weighting_scheme calc
_refine_ls_wR_factor_gt 0.1306
_refine_ls_wR_factor_ref 0.1389
_reflns_number_gt 11031
_reflns_number_total 13699
_reflns_threshold_expression >2sigma(I)
_cod_data_source_file ic0609709sup1.cif
_cod_data_source_block Cu(dmp)2-THIB
_cod_depositor_comments
;
The following automatic conversions were performed:

'_symmetry_cell_setting' value 'Monoclinic' changed to 'monoclinic'
according to /home/saulius/struct/CIF-dictionaries/cif_core.dic
dictionary named 'cif_core.dic' version 2.4.2 from 2011-04-26.

Automatic conversion script
Id: cif_fix_values 1891 2012-01-12 08:04:46Z andrius 
;
_cod_original_sg_symbol_H-M P21/c
_cod_database_code 4332861

loop_
_symmetry_equiv_pos_as_xyz
'x, y, z'
'-x, y+1/2, -z+1/2'
'-x, -y, -z'
'x, -y-1/2, z-1/2'

loop_
_atom_site_label
_atom_site_type_symbol
_atom_site_fract_x
_atom_site_fract_y
_atom_site_fract_z
_atom_site_U_iso_or_equiv
_atom_site_adp_type
_atom_site_occupancy
_atom_site_symmetry_multiplicity
_atom_site_calc_flag
_atom_site_refinement_flags
Cu1 Cu 0.05341(3) 0.117154(8) 0.669578(18) 0.02309(7) Uani 1 1 d .
N1 N 0.0627(2) 0.17929(6) 0.66302(14) 0.0294(4) Uani 1 1 d .
N2 N 0.11458(18) 0.12716(5) 0.81273(12) 0.0215(3) Uani 1 1 d .
N3 N 0.16495(17) 0.08120(5) 0.59981(13) 0.0216(3) Uani 1 1 d .
N4 N -0.10982(17) 0.09372(5) 0.57248(12) 0.0189(3) Uani 1 1 d .
C1 C 0.0266(3) 0.20436(8) 0.5869(2) 0.0400(6) Uani 1 1 d .
C2 C 0.0398(3) 0.24647(8) 0.5989(2) 0.0434(7) Uani 1 1 d .
H2A H 0.0092 0.2638 0.5447 0.052 Uiso 1 1 calc R
C3 C 0.0960(3) 0.26239(7) 0.6876(2) 0.0396(6) Uani 1 1 d .
H3A H 0.1092 0.2907 0.6948 0.047 Uiso 1 1 calc R
C4 C 0.1349(2) 0.23678(7) 0.7692(2) 0.0313(5) Uani 1 1 d .
C5 C 0.1935(3) 0.25074(8) 0.8649(2) 0.0377(6) Uani 1 1 d .
H5A H 0.2119 0.2787 0.8758 0.045 Uiso 1 1 calc R
C6 C 0.2232(2) 0.22500(8) 0.9399(2) 0.0364(6) Uani 1 1 d .
H6A H 0.2634 0.2351 1.0029 0.044 Uiso 1 1 calc R
C7 C 0.1955(2) 0.18204(7) 0.92701(17) 0.0278(5) Uani 1 1 d .
C8 C 0.2188(2) 0.15398(9) 1.00279(17) 0.0327(5) Uani 1 1 d .
H8A H 0.2525 0.1627 1.0679 0.039 Uiso 1 1 calc R
C9 C 0.1929(2) 0.11395(8) 0.98287(16) 0.0305(5) Uani 1 1 d .
H9A H 0.2094 0.0949 1.0343 0.037 Uiso 1 1 calc R
C10 C 0.1415(2) 0.10078(7) 0.88577(15) 0.0249(4) Uani 1 1 d .
C11 C 0.1414(2) 0.16731(6) 0.83282(15) 0.0225(4) Uani 1 1 d .
C12 C 0.1120(2) 0.19496(6) 0.75245(17) 0.0249(4) Uani 1 1 d .
C13 C -0.0267(4) 0.18565(11) 0.4886(2) 0.0644(11) Uani 1 1 d .
H13A H -0.0285 0.1562 0.4951 0.097 Uiso 1 1 calc R
H13B H 0.0352 0.1930 0.4463 0.097 Uiso 1 1 calc R
H13C H -0.1215 0.1955 0.4603 0.097 Uiso 1 1 calc R
C14 C 0.1177(3) 0.05704(7) 0.86180(18) 0.0307(5) Uani 1 1 d .
H14A H 0.0829 0.0539 0.7915 0.046 Uiso 1 1 calc R
H14B H 0.0487 0.0462 0.8950 0.046 Uiso 1 1 calc R
H14C H 0.2061 0.0423 0.8831 0.046 Uiso 1 1 calc R
C15 C 0.3024(2) 0.07384(8) 0.62071(19) 0.0335(5) Uani 1 1 d .
C16 C 0.3607(3) 0.04746(9) 0.5644(2) 0.0438(7) Uani 1 1 d .
H16A H 0.4578 0.0414 0.5824 0.053 Uiso 1 1 calc R
C17 C 0.2788(4) 0.03056(8) 0.4840(2) 0.0481(9) Uani 1 1 d .
H17A H 0.3198 0.0136 0.4441 0.058 Uiso 1 1 calc R
C18 C 0.1322(3) 0.03782(7) 0.45844(18) 0.0340(5) Uani 1 1 d .
C19 C 0.0374(4) 0.02167(7) 0.37577(19) 0.0442(7) Uani 1 1 d .
H19A H 0.0718 0.0046 0.3327 0.053 Uiso 1 1 calc R
C20 C -0.1004(4) 0.03005(8) 0.35735(17) 0.0478(8) Uani 1 1 d .
H20A H -0.1608 0.0195 0.3003 0.057 Uiso 1 1 calc R
C21 C -0.1588(3) 0.05477(7) 0.42239(16) 0.0319(5) Uani 1 1 d .
C22 C -0.3010(3) 0.06355(8) 0.4100(2) 0.0428(7) Uani 1 1 d .
H22A H -0.3672 0.0535 0.3551 0.051 Uiso 1 1 calc R
C23 C -0.3439(2) 0.08659(8) 0.4768(2) 0.0419(7) Uani 1 1 d .
H23A H -0.4407 0.0924 0.4685 0.050 Uiso 1 1 calc R
C24 C -0.2458(2) 0.10205(7) 0.55897(18) 0.0288(5) Uani 1 1 d .
C25 C -0.0669(2) 0.07082(6) 0.50508(14) 0.0204(4) Uani 1 1 d .
C26 C 0.0804(2) 0.06302(6) 0.52159(15) 0.0222(4) Uani 1 1 d .
C27 C 0.3901(3) 0.09613(10) 0.7054(2) 0.0467(8) Uani 1 1 d .
H27A H 0.3296 0.1130 0.7351 0.070 Uiso 1 1 calc R
H27B H 0.4577 0.1133 0.6831 0.070 Uiso 1 1 calc R
H27C H 0.4404 0.0767 0.7533 0.070 Uiso 1 1 calc R
C28 C -0.2872(3) 0.12859(9) 0.6322(2) 0.0437(7) Uani 1 1 d .
H28A H -0.2040 0.1357 0.6826 0.066 Uiso 1 1 calc R
H28B H -0.3540 0.1143 0.6618 0.066 Uiso 1 1 calc R
H28C H -0.3308 0.1532 0.6005 0.066 Uiso 1 1 calc R
C31 C 0.11679(19) 0.07996(5) 0.21003(13) 0.0148(3) Uani 1 1 d .
C32 C 0.05248(19) 0.05143(5) 0.14055(13) 0.0159(3) Uani 1 1 d .
H32A H 0.0971 0.0262 0.1374 0.019 Uiso 1 1 calc R
C33 C -0.07534(19) 0.05931(5) 0.07603(13) 0.0162(3) Uani 1 1 d .
H33A H -0.1163 0.0391 0.0307 0.019 Uiso 1 1 calc R
C34 C -0.14488(19) 0.09604(5) 0.07603(13) 0.0152(3) Uani 1 1 d .
C35 C -0.0804(2) 0.12461(5) 0.14497(14) 0.0179(3) Uani 1 1 d .
H35A H -0.1247 0.1500 0.1471 0.021 Uiso 1 1 calc R
C36 C 0.0465(2) 0.11703(5) 0.21045(14) 0.0178(3) Uani 1 1 d .
H36A H 0.0865 0.1372 0.2562 0.021 Uiso 1 1 calc R
C37 C -0.3985(2) 0.00715(6) -0.20056(16) 0.0279(5) Uani 1 1 d .
C38 C -0.2906(2) 0.03424(7) -0.20146(15) 0.0248(4) Uani 1 1 d .
H38A H -0.2369 0.0315 -0.2488 0.030 Uiso 1 1 calc R
C39 C -0.2607(2) 0.06525(6) -0.13390(14) 0.0191(4) Uani 1 1 d .
H39A H -0.1869 0.0835 -0.1361 0.023 Uiso 1 1 calc R
C40 C -0.33657(19) 0.07029(5) -0.06280(13) 0.0161(3) Uani 1 1 d .
C41 C -0.4484(2) 0.04416(6) -0.06528(15) 0.0222(4) Uani 1 1 d .
H41A H -0.5045 0.0475 -0.0197 0.027 Uiso 1 1 calc R
C42 C -0.4795(2) 0.01307(6) -0.13365(17) 0.0274(4) Uani 1 1 d .
H42A H -0.5570 -0.0042 -0.1343 0.033 Uiso 1 1 calc R
C43 C -0.34767(19) 0.21248(5) -0.16893(13) 0.0163(3) Uani 1 1 d .
C44 C -0.21413(19) 0.19806(6) -0.12594(14) 0.0177(3) Uani 1 1 d .
H44A H -0.1347 0.2114 -0.1385 0.021 Uiso 1 1 calc R
C45 C -0.19445(19) 0.16428(6) -0.06469(14) 0.0173(3) Uani 1 1 d .
H45A H -0.1020 0.1553 -0.0367 0.021 Uiso 1 1 calc R
C46 C -0.30736(19) 0.14363(5) -0.04400(13) 0.0156(3) Uani 1 1 d .
C47 C -0.4411(2) 0.15846(6) -0.08653(16) 0.0217(4) Uani 1 1 d .
H47A H -0.5206 0.1453 -0.0736 0.026 Uiso 1 1 calc R
C48 C -0.4606(2) 0.19185(6) -0.14702(15) 0.0209(4) Uani 1 1 d .
H48A H -0.5531 0.2010 -0.1744 0.025 Uiso 1 1 calc R
C49 C -0.29338(19) 0.10373(5) 0.01363(13) 0.0154(3) Uani 1 1 d .
C50 C -0.3901(2) 0.10478(6) 0.08563(15) 0.0215(4) Uani 1 1 d .
H50A H -0.3810 0.0794 0.1221 0.032 Uiso 1 1 calc R
H50B H -0.4875 0.1082 0.0495 0.032 Uiso 1 1 calc R
H50C H -0.3631 0.1274 0.1308 0.032 Uiso 1 1 calc R
C51 C -0.3765(2) 0.24802(6) -0.24005(14) 0.0183(3) Uani 1 1 d .
C52 C -0.4692(3) 0.23212(7) -0.33648(15) 0.0286(5) Uani 1 1 d .
H52A H -0.5567 0.2214 -0.3249 0.043 Uiso 1 1 calc R
H52B H -0.4193 0.2107 -0.3621 0.043 Uiso 1 1 calc R
H52C H -0.4902 0.2542 -0.3835 0.043 Uiso 1 1 calc R
C53 C -0.2419(2) 0.26444(7) -0.26268(17) 0.0281(4) Uani 1 1 d .
H53A H -0.1803 0.2749 -0.2031 0.042 Uiso 1 1 calc R
H53B H -0.2652 0.2862 -0.3104 0.042 Uiso 1 1 calc R
H53C H -0.1941 0.2427 -0.2890 0.042 Uiso 1 1 calc R
C54 C -0.59594(19) 0.34663(5) -0.13338(13) 0.0169(3) Uani 1 1 d .
C55 C -0.5284(2) 0.31671(6) -0.07037(14) 0.0200(4) Uani 1 1 d .
H55A H -0.5309 0.3177 -0.0038 0.024 Uiso 1 1 calc R
C56 C -0.4576(2) 0.28544(6) -0.10331(14) 0.0195(4) Uani 1 1 d .
H56A H -0.4118 0.2656 -0.0586 0.023 Uiso 1 1 calc R
C57 C -0.45205(19) 0.28248(5) -0.20056(13) 0.0161(3) Uani 1 1 d .
C58 C -0.5163(2) 0.31347(6) -0.26236(14) 0.0197(4) Uani 1 1 d .
H58A H -0.5119 0.3128 -0.3286 0.024 Uiso 1 1 calc R
C59 C -0.5862(2) 0.34517(6) -0.22994(14) 0.0200(4) Uani 1 1 d .
H59A H -0.6275 0.3659 -0.2737 0.024 Uiso 1 1 calc R
O1 O 0.23698(14) 0.07235(4) 0.27302(10) 0.0184(3) Uani 1 1 d .
O2 O -0.42946(19) -0.02405(6) -0.26431(15) 0.0445(5) Uani 1 1 d .
O3 O -0.66611(15) 0.37569(4) -0.09815(10) 0.0205(3) Uani 1 1 d .
H2O H -0.360(5) -0.0371(13) -0.265(3) 0.078(14) Uiso 1 1 d .
H3O H -0.705(4) 0.3953(11) -0.147(3) 0.052(9) Uiso 1 1 d .

loop_
_atom_site_aniso_label
_atom_site_aniso_U_11
_atom_site_aniso_U_22
_atom_site_aniso_U_33
_atom_site_aniso_U_23
_atom_site_aniso_U_13
_atom_site_aniso_U_12
Cu1 0.02708(13) 0.02273(13) 0.01760(12) -0.00094(9) 0.00148(9) -0.00358(10)
N1 0.0324(10) 0.0235(9) 0.0301(9) 0.0073(7) 0.0028(8) -0.0052(7)
N2 0.0211(8) 0.0238(8) 0.0187(8) 0.0004(6) 0.0028(6) -0.0023(6)
N3 0.0153(7) 0.0252(8) 0.0248(8) 0.0101(7) 0.0057(6) 0.0035(6)
N4 0.0164(7) 0.0179(7) 0.0220(8) 0.0045(6) 0.0037(6) 0.0007(6)
C1 0.0403(14) 0.0368(13) 0.0410(14) 0.0182(11) 0.0059(11) -0.0073(11)
C2 0.0392(14) 0.0345(13) 0.0595(18) 0.0225(13) 0.0176(13) 0.0017(11)
C3 0.0316(12) 0.0208(10) 0.0727(19) 0.0100(11) 0.0250(13) 0.0000(9)
C4 0.0202(10) 0.0223(10) 0.0548(15) -0.0045(10) 0.0155(10) -0.0032(8)
C5 0.0236(11) 0.0279(11) 0.0641(17) -0.0165(11) 0.0150(11) -0.0073(9)
C6 0.0196(10) 0.0426(14) 0.0466(14) -0.0249(12) 0.0069(9) -0.0100(9)
C7 0.0135(8) 0.0397(12) 0.0296(11) -0.0117(9) 0.0039(8) -0.0042(8)
C8 0.0172(9) 0.0563(15) 0.0235(10) -0.0087(10) 0.0023(8) -0.0046(9)
C9 0.0203(9) 0.0501(14) 0.0209(9) 0.0078(9) 0.0041(8) 0.0003(9)
C10 0.0206(9) 0.0316(11) 0.0229(9) 0.0063(8) 0.0057(7) 0.0010(8)
C11 0.0165(8) 0.0260(10) 0.0245(9) -0.0045(8) 0.0037(7) -0.0021(7)
C12 0.0189(9) 0.0211(9) 0.0350(11) 0.0002(8) 0.0068(8) -0.0034(7)
C13 0.087(3) 0.063(2) 0.0334(14) 0.0262(14) -0.0049(15) -0.0284(19)
C14 0.0324(11) 0.0274(11) 0.0330(11) 0.0105(9) 0.0092(9) 0.0023(9)
C15 0.0202(10) 0.0371(12) 0.0455(13) 0.0258(11) 0.0123(9) 0.0088(9)
C16 0.0334(13) 0.0443(15) 0.0631(19) 0.0336(14) 0.0300(13) 0.0217(11)
C17 0.070(2) 0.0305(12) 0.0639(19) 0.0283(13) 0.0555(17) 0.0293(13)
C18 0.0596(16) 0.0194(10) 0.0325(11) 0.0092(8) 0.0301(11) 0.0088(10)
C19 0.089(2) 0.0218(11) 0.0291(12) 0.0003(9) 0.0297(14) -0.0002(13)
C20 0.099(3) 0.0250(11) 0.0166(10) -0.0026(8) 0.0076(13) -0.0227(14)
C21 0.0475(14) 0.0203(10) 0.0212(10) 0.0059(8) -0.0058(9) -0.0123(9)
C22 0.0401(14) 0.0324(12) 0.0419(14) 0.0161(11) -0.0185(11) -0.0200(11)
C23 0.0158(10) 0.0378(13) 0.0636(18) 0.0310(13) -0.0076(10) -0.0060(9)
C24 0.0182(9) 0.0238(10) 0.0447(13) 0.0179(9) 0.0080(9) 0.0032(8)
C25 0.0257(9) 0.0160(8) 0.0173(8) 0.0033(7) 0.0003(7) -0.0017(7)
C26 0.0297(10) 0.0185(9) 0.0207(9) 0.0066(7) 0.0107(8) 0.0063(7)
C27 0.0156(10) 0.0579(18) 0.0604(18) 0.0304(15) -0.0035(11) -0.0016(10)
C28 0.0369(14) 0.0404(14) 0.0633(18) 0.0209(13) 0.0310(13) 0.0206(11)
C31 0.0158(8) 0.0117(7) 0.0154(8) 0.0006(6) 0.0008(6) -0.0006(6)
C32 0.0176(8) 0.0103(7) 0.0176(8) -0.0004(6) -0.0005(6) 0.0019(6)
C33 0.0179(8) 0.0118(7) 0.0167(8) -0.0014(6) -0.0004(6) 0.0004(6)
C34 0.0150(8) 0.0121(7) 0.0170(8) -0.0012(6) 0.0007(6) 0.0008(6)
C35 0.0190(8) 0.0113(7) 0.0214(8) -0.0025(6) 0.0006(7) 0.0028(6)
C36 0.0203(8) 0.0127(7) 0.0180(8) -0.0026(6) -0.0003(7) -0.0007(6)
C37 0.0231(10) 0.0202(9) 0.0308(11) -0.0103(8) -0.0132(8) 0.0073(8)
C38 0.0188(9) 0.0275(10) 0.0232(9) -0.0083(8) -0.0053(7) 0.0091(8)
C39 0.0155(8) 0.0181(8) 0.0204(9) -0.0021(7) -0.0019(7) 0.0038(6)
C40 0.0157(8) 0.0116(7) 0.0179(8) -0.0003(6) -0.0025(6) 0.0021(6)
C41 0.0236(9) 0.0164(8) 0.0238(9) 0.0011(7) -0.0002(7) -0.0031(7)
C42 0.0273(10) 0.0160(8) 0.0319(11) -0.0006(8) -0.0072(8) -0.0043(8)
C43 0.0151(8) 0.0132(7) 0.0185(8) -0.0013(6) -0.0005(6) 0.0029(6)
C44 0.0134(8) 0.0172(8) 0.0213(9) 0.0011(7) 0.0014(6) 0.0011(6)
C45 0.0117(7) 0.0161(8) 0.0217(8) 0.0000(7) -0.0010(6) 0.0031(6)
C46 0.0152(8) 0.0102(7) 0.0200(8) -0.0013(6) 0.0010(6) 0.0021(6)
C47 0.0128(8) 0.0142(8) 0.0361(11) 0.0030(7) 0.0018(7) 0.0006(6)
C48 0.0130(8) 0.0146(8) 0.0317(10) 0.0017(7) -0.0015(7) 0.0030(6)
C49 0.0143(8) 0.0114(7) 0.0193(8) -0.0016(6) 0.0014(6) 0.0013(6)
C50 0.0211(9) 0.0215(9) 0.0221(9) -0.0026(7) 0.0055(7) 0.0013(7)
C51 0.0194(8) 0.0168(8) 0.0168(8) 0.0008(6) 0.0003(7) 0.0038(7)
C52 0.0359(12) 0.0237(10) 0.0208(9) -0.0059(8) -0.0047(8) 0.0104(9)
C53 0.0248(10) 0.0312(11) 0.0299(11) 0.0119(9) 0.0093(8) 0.0057(8)
C54 0.0183(8) 0.0114(7) 0.0176(8) -0.0005(6) -0.0024(6) -0.0002(6)
C55 0.0271(10) 0.0157(8) 0.0146(8) 0.0007(6) -0.0006(7) 0.0033(7)
C56 0.0229(9) 0.0147(8) 0.0176(8) 0.0019(6) -0.0018(7) 0.0039(7)
C57 0.0158(8) 0.0121(7) 0.0179(8) 0.0003(6) -0.0009(6) -0.0001(6)
C58 0.0240(9) 0.0171(8) 0.0167(8) 0.0030(6) 0.0020(7) 0.0031(7)
C59 0.0252(9) 0.0140(8) 0.0179(8) 0.0035(6) -0.0009(7) 0.0040(7)
O1 0.0173(6) 0.0150(6) 0.0187(6) -0.0006(5) -0.0044(5) 0.0003(5)
O2 0.0263(9) 0.0365(10) 0.0570(12) -0.0330(9) -0.0181(8) 0.0102(7)
O3 0.0246(7) 0.0146(6) 0.0194(6) -0.0008(5) -0.0008(5) 0.0056(5)

loop_
_atom_type_symbol
_atom_type_description
_atom_type_scat_dispersion_real
_atom_type_scat_dispersion_imag
_atom_type_scat_source
C C 0.0033 0.0016 'International Tables Vol C Tables 4.2.6.8 and 6.1.1.4'
H H 0.0000 0.0000 'International Tables Vol C Tables 4.2.6.8 and 6.1.1.4'
N N 0.0061 0.0033 'International Tables Vol C Tables 4.2.6.8 and 6.1.1.4'
O O 0.0106 0.0060 'International Tables Vol C Tables 4.2.6.8 and 6.1.1.4'
Cu Cu 0.3201 1.2651 'International Tables Vol C Tables 4.2.6.8 and 6.1.1.4'

loop_
_geom_angle_atom_site_label_1
_geom_angle_atom_site_label_2
_geom_angle_atom_site_label_3
_geom_angle
N2 Cu1 N4 139.40(7)
N2 Cu1 N3 121.58(7)
N4 Cu1 N3 82.79(7)
N2 Cu1 N1 82.80(8)
N4 Cu1 N1 113.05(7)
N3 Cu1 N1 121.98(8)
C1 N1 C12 119.1(2)
C1 N1 Cu1 130.34(18)
C12 N1 Cu1 110.56(14)
C10 N2 C11 118.74(18)
C10 N2 Cu1 129.46(15)
C11 N2 Cu1 111.57(14)
C15 N3 C26 119.5(2)
C15 N3 Cu1 129.32(18)
C26 N3 Cu1 111.20(13)
C24 N4 C25 118.64(19)
C24 N4 Cu1 129.07(16)
C25 N4 Cu1 111.55(13)
N1 C1 C2 121.1(3)
N1 C1 C13 117.4(2)
C2 C1 C13 121.5(3)
C3 C2 C1 120.2(2)
C2 C3 C4 119.9(2)
C3 C4 C12 116.7(2)
C3 C4 C5 123.9(2)
C12 C4 C5 119.5(2)
C6 C5 C4 121.0(2)
C5 C6 C7 121.6(2)
C8 C7 C11 117.2(2)
C8 C7 C6 124.3(2)
C11 C7 C6 118.5(2)
C9 C8 C7 119.8(2)
C8 C9 C10 120.3(2)
N2 C10 C9 120.8(2)
N2 C10 C14 117.9(2)
C9 C10 C14 121.3(2)
N2 C11 C7 123.1(2)
N2 C11 C12 117.39(18)
C7 C11 C12 119.6(2)
N1 C12 C4 122.8(2)
N1 C12 C11 117.41(19)
C4 C12 C11 119.8(2)
N3 C15 C16 121.2(3)
N3 C15 C27 116.7(2)
C16 C15 C27 122.1(2)
C17 C16 C15 119.9(2)
C16 C17 C18 120.8(2)
C26 C18 C19 119.0(3)
C26 C18 C17 115.8(3)
C19 C18 C17 125.1(3)
C20 C19 C18 121.1(2)
C19 C20 C21 121.6(2)
C22 C21 C25 117.0(2)
C22 C21 C20 124.9(2)
C25 C21 C20 118.1(3)
C23 C22 C21 119.6(2)
C22 C23 C24 120.8(2)
N4 C24 C23 120.5(2)
N4 C24 C28 116.8(2)
C23 C24 C28 122.7(2)
N4 C25 C21 123.5(2)
N4 C25 C26 116.91(17)
C21 C25 C26 119.6(2)
N3 C26 C18 122.7(2)
N3 C26 C25 116.93(18)
C18 C26 C25 120.4(2)
O1 C31 C32 121.81(16)
O1 C31 C36 121.48(16)
C32 C31 C36 116.71(16)
C33 C32 C31 121.47(16)
C32 C33 C34 121.94(16)
C33 C34 C35 116.62(16)
C33 C34 C49 122.84(15)
C35 C34 C49 120.09(15)
C36 C35 C34 122.10(16)
C35 C36 C31 121.16(16)
O2 C37 C42 119.1(2)
O2 C37 C38 122.4(2)
C42 C37 C38 118.41(19)
C39 C38 C37 120.6(2)
C38 C39 C40 121.61(19)
C41 C40 C39 117.31(17)
C41 C40 C49 123.44(18)
C39 C40 C49 119.25(16)
C40 C41 C42 121.2(2)
C37 C42 C41 120.7(2)
C44 C43 C48 116.70(17)
C44 C43 C51 124.05(17)
C48 C43 C51 119.21(16)
C43 C44 C45 121.53(17)
C46 C45 C44 121.48(16)
C45 C46 C47 116.78(17)
C45 C46 C49 123.81(16)
C47 C46 C49 119.11(16)
C48 C47 C46 121.74(18)
C47 C48 C43 121.75(17)
C40 C49 C34 110.66(14)
C40 C49 C46 105.57(14)
C34 C49 C46 113.62(15)
C40 C49 C50 111.69(15)
C34 C49 C50 105.68(15)
C46 C49 C50 109.73(15)
C53 C51 C43 112.06(16)
C53 C51 C57 109.10(16)
C43 C51 C57 111.16(15)
C53 C51 C52 107.09(18)
C43 C51 C52 107.41(16)
C57 C51 C52 109.91(15)
O3 C54 C55 118.60(17)
O3 C54 C59 123.21(16)
C55 C54 C59 118.19(17)
C56 C55 C54 121.03(18)
C55 C56 C57 121.57(17)
C56 C57 C58 116.75(17)
C56 C57 C51 123.11(16)
C58 C57 C51 120.12(17)
C59 C58 C57 122.13(18)
C58 C59 C54 120.22(17)

loop_
_geom_bond_atom_site_label_1
_geom_bond_atom_site_label_2
_geom_bond_distance
Cu1 N2 2.0047(17)
Cu1 N4 2.0083(17)
Cu1 N3 2.0270(18)
Cu1 N1 2.0639(19)
N1 C1 1.342(3)
N1 C12 1.350(3)
N2 C10 1.333(3)
N2 C11 1.373(3)
N3 C15 1.336(3)
N3 C26 1.360(3)
N4 C24 1.333(3)
N4 C25 1.362(3)
C1 C2 1.408(4)
C1 C13 1.502(4)
C2 C3 1.356(4)
C3 C4 1.414(4)
C4 C12 1.415(3)
C4 C5 1.421(4)
C5 C6 1.341(4)
C6 C7 1.452(3)
C7 C8 1.399(4)
C7 C11 1.404(3)
C8 C9 1.367(4)
C9 C10 1.419(3)
C10 C14 1.494(3)
C11 C12 1.438(3)
C15 C16 1.395(4)
C15 C27 1.498(4)
C16 C17 1.353(5)
C17 C18 1.421(4)
C18 C26 1.404(3)
C18 C19 1.419(4)
C19 C20 1.347(5)
C20 C21 1.449(4)
C21 C22 1.396(4)
C21 C25 1.406(3)
C22 C23 1.359(5)
C23 C24 1.422(4)
C24 C28 1.489(4)
C25 C26 1.435(3)
C31 O1 1.327(2)
C31 C32 1.404(2)
C31 C36 1.410(2)
C32 C33 1.394(2)
C33 C34 1.396(2)
C34 C35 1.401(2)
C34 C49 1.540(2)
C35 C36 1.391(3)
C37 O2 1.360(2)
C37 C42 1.389(4)
C37 C38 1.391(3)
C38 C39 1.388(3)
C39 C40 1.397(3)
C40 C41 1.393(3)
C40 C49 1.538(2)
C41 C42 1.398(3)
C43 C44 1.395(2)
C43 C48 1.399(3)
C43 C51 1.533(3)
C44 C45 1.402(3)
C45 C46 1.392(3)
C46 C47 1.400(2)
C46 C49 1.543(3)
C47 C48 1.386(3)
C49 C50 1.550(3)
C51 C53 1.532(3)
C51 C57 1.538(3)
C51 C52 1.546(3)
C54 O3 1.347(2)
C54 C55 1.394(2)
C54 C59 1.396(3)
C55 C56 1.389(3)
C56 C57 1.396(3)
C57 C58 1.400(2)
C58 C59 1.391(3)

loop_
_geom_hbond_atom_site_label_D
_geom_hbond_atom_site_label_H
_geom_hbond_atom_site_label_A
_geom_hbond_distance_DH
_geom_hbond_distance_HA
_geom_hbond_distance_DA
_geom_hbond_angle_DHA
_geom_hbond_site_symmetry_A
O2 H2O O1 0.81(5) 1.71(5) 2.503(2) 169(5) 3
O3 H3O O1 0.96(4) 1.57(4) 2.5278(19) 178(3) 4_465
